data_7000279
loop_
_publ_author_name
'Jean-Baptiste dit Dominique, Fran\,cois'
'Gornitzka, Heinz'
'Sournia-Saquet, Alix'
'Hemmert, Catherine'

_publ_section_title
;
 Dinuclear gold(i) and gold(iii) complexes of bridging functionalized
 bis(N-heterocyclic carbene) ligands: synthesis, structural,
 spectroscopic and electrochemical characterizations
;
_journal_issue 2
_journal_name_full 'Dalton Transactions'
_journal_page_first 340
_journal_page_last 352
_journal_paper_doi 10.1039/b809943j
_journal_year 2009
_chemical_formula_sum 'C30 H48 Au2 Br2 N8 O4'
_chemical_formula_weight 1138.52
_chemical_name_systematic
;
?
;
_space_group_IT_number 155
_symmetry_cell_setting trigonal
_symmetry_space_group_name_Hall 'R 3 2"'
_symmetry_space_group_name_H-M 'R 3 2 :H'
_atom_sites_solution_hydrogens geom
_atom_sites_solution_primary direct
_atom_sites_solution_secondary difmap
_audit_creation_method SHELXL-97
_cell_angle_alpha 90.00
_cell_angle_beta 90.00
_cell_angle_gamma 120.00
_cell_formula_units_Z 9
_cell_length_a 18.5387(3)
_cell_length_b 18.5387(3)
_cell_length_c 30.0782(6)
_cell_measurement_reflns_used 5702
_cell_measurement_temperature 193(2)
_cell_measurement_theta_max 21.90
_cell_measurement_theta_min 2.63
_cell_volume 8952.4(3)
_computing_cell_refinement 'Bruker SMART'
_computing_data_collection 'Bruker SMART'
_computing_data_reduction 'Bruker SAINT'
_computing_molecular_graphics 'Bruker SHELXTL'
_computing_publication_material 'Bruker SHELXTL'
_computing_structure_refinement 'SHELXL-97 (Sheldrick, 1997)'
_computing_structure_solution 'SHELXS-97 (Sheldrick, 1990)'
_diffrn_ambient_temperature 193(2)
_diffrn_measured_fraction_theta_full 0.986
_diffrn_measured_fraction_theta_max 0.986
_diffrn_measurement_device_type 'CCD area detector'
_diffrn_measurement_method 'phi and omega scans'
_diffrn_radiation_monochromator graphite
_diffrn_radiation_source 'fine-focus sealed tube'
_diffrn_radiation_type MoK\a
_diffrn_radiation_wavelength 0.71073
_diffrn_reflns_av_R_equivalents 0.0688
_diffrn_reflns_av_sigmaI/netI 0.0470
_diffrn_reflns_limit_h_max 21
_diffrn_reflns_limit_h_min -21
_diffrn_reflns_limit_k_max 21
_diffrn_reflns_limit_k_min -21
_diffrn_reflns_limit_l_max 31
_diffrn_reflns_limit_l_min -35
_diffrn_reflns_number 23037
_diffrn_reflns_theta_full 24.70
_diffrn_reflns_theta_max 24.70
_diffrn_reflns_theta_min 5.12
_exptl_absorpt_coefficient_mu 9.416
_exptl_absorpt_correction_T_max 0.6503
_exptl_absorpt_correction_T_min 0.2546
_exptl_absorpt_correction_type multi-scan
_exptl_absorpt_process_details 'SADABS (Bruker-AXS)'
_exptl_crystal_colour colourless
_exptl_crystal_density_diffrn 1.901
_exptl_crystal_density_method 'not measured'
_exptl_crystal_description plate
_exptl_crystal_F_000 4896
_exptl_crystal_size_max 0.20
_exptl_crystal_size_mid 0.20
_exptl_crystal_size_min 0.05
_refine_diff_density_max 1.738
_refine_diff_density_min -2.707
_refine_diff_density_rms 0.170
_refine_ls_abs_structure_details 'Flack H D (1983), Acta Cryst. A39, 876-881'
_refine_ls_abs_structure_Flack -0.01(2)
_refine_ls_extinction_method none
_refine_ls_goodness_of_fit_ref 1.094
_refine_ls_hydrogen_treatment constr
_refine_ls_matrix_type full
_refine_ls_number_parameters 219
_refine_ls_number_reflns 3378
_refine_ls_number_restraints 0
_refine_ls_restrained_S_all 1.094
_refine_ls_R_factor_all 0.0563
_refine_ls_R_factor_gt 0.0478
_refine_ls_shift/su_max 0.000
_refine_ls_shift/su_mean 0.000
_refine_ls_structure_factor_coef Fsqd
_refine_ls_weighting_details 'calc w=1/[\s^2^(Fo^2^)+(0.0350P)^2^+246.9595P] where P=(Fo^2^+2Fc^2^)/3'
_refine_ls_weighting_scheme calc
_refine_ls_wR_factor_gt 0.0998
_refine_ls_wR_factor_ref 0.1032
_reflns_number_gt 3050
_reflns_number_total 3378
_reflns_threshold_expression >2sigma(I)
_cod_data_source_file b809943j.txt
_cod_data_source_block 12
_cod_depositor_comments
;
The following automatic conversions were performed:
'_symmetry_cell_setting' value 'Trigonal' changed to 'trigonal' according
to '/home/saulius/struct/CIF-dictionaries/cif_core.dic' dictionary named
'cif_core.dic' version 2.4.1 from 2010-06-29.

Automatic conversion script
Id: cif_fix_enum 1527 2010-12-29 10:47:43Z saulius 

The following automatic conversions were performed:

'_exptl_absorpt_correction_type' tag value 'multi-scans' was replaced
with 'multi-scan' value.

Automatic conversion script
Id: cif_fix_values 1646 2011-03-28 12:23:43Z adriana 
;
_cod_original_sg_symbol_H-M R32
_cod_database_code 7000279

loop_
_symmetry_equiv_pos_as_xyz
'x, y, z'
'-y, x-y, z'
'-x+y, -x, z'
'y, x, -z'
'x-y, -y, -z'
'-x, -x+y, -z'
'x+2/3, y+1/3, z+1/3'
'-y+2/3, x-y+1/3, z+1/3'
'-x+y+2/3, -x+1/3, z+1/3'
'y+2/3, x+1/3, -z+1/3'
'x-y+2/3, -y+1/3, -z+1/3'
'-x+2/3, -x+y+1/3, -z+1/3'
'x+1/3, y+2/3, z+2/3'
'-y+1/3, x-y+2/3, z+2/3'
'-x+y+1/3, -x+2/3, z+2/3'
'y+1/3, x+2/3, -z+2/3'
'x-y+1/3, -y+2/3, -z+2/3'
'-x+1/3, -x+y+2/3, -z+2/3'

loop_
_atom_site_label
_atom_site_type_symbol
_atom_site_fract_x
_atom_site_fract_y
_atom_site_fract_z
_atom_site_U_iso_or_equiv
_atom_site_adp_type
_atom_site_occupancy
_atom_site_symmetry_multiplicity
_atom_site_calc_flag
_atom_site_refinement_flags
_atom_site_disorder_assembly
_atom_site_disorder_group
Au1 Au -0.10880(3) 0.76030(3) -0.006351(15) 0.03522(15) Uani 1 1 d . . .
N1 N -0.2233(7) 0.7185(8) 0.0728(4) 0.046(3) Uani 1 1 d . . .
N2 N -0.1030(7) 0.8199(7) 0.0902(3) 0.036(2) Uani 1 1 d . . .
N3 N 0.0351(7) 0.8432(6) 0.1005(3) 0.035(3) Uani 1 1 d . . .
N4 N 0.1181(7) 0.7957(7) 0.0953(3) 0.037(3) Uani 1 1 d . . .
O1 O -0.3425(7) 0.5582(7) 0.1138(3) 0.065(3) Uani 1 1 d . . .
H1 H -0.3566 0.5109 0.1242 0.097 Uiso 1 1 calc R . .
O2 O 0.1260(9) 0.6448(8) 0.1154(4) 0.077(4) Uani 1 1 d . . .
H2 H 0.0797 0.6007 0.1143 0.115 Uiso 1 1 calc R . .
C1 C -0.1459(8) 0.7664(8) 0.0570(5) 0.040(4) Uani 1 1 d . . .
C2 C -0.2247(10) 0.7470(11) 0.1171(5) 0.050(4) Uani 1 1 d . . .
H2A H -0.2719 0.7239 0.1361 0.060 Uiso 1 1 calc R . .
C3 C -0.1519(10) 0.8088(9) 0.1273(4) 0.044(3) Uani 1 1 d . . .
H3 H -0.1356 0.8396 0.1543 0.052 Uiso 1 1 calc R . .
C4 C -0.2906(9) 0.6491(11) 0.0517(5) 0.058(4) Uani 1 1 d . . .
H4A H -0.2780 0.6511 0.0196 0.069 Uiso 1 1 calc R . .
H4B H -0.3410 0.6543 0.0547 0.069 Uiso 1 1 calc R . .
C5 C -0.3101(11) 0.5650(12) 0.0697(5) 0.064(5) Uani 1 1 d . . .
C6 C -0.3750(12) 0.4986(11) 0.0384(7) 0.092(7) Uani 1 1 d . . .
H6A H -0.3952 0.4432 0.0513 0.138 Uiso 1 1 calc R . .
H6B H -0.3493 0.5017 0.0094 0.138 Uiso 1 1 calc R . .
H6C H -0.4218 0.5085 0.0345 0.138 Uiso 1 1 calc R . .
C7 C -0.2299(12) 0.5594(10) 0.0736(6) 0.075(5) Uani 1 1 d . . .
H7A H -0.1895 0.6048 0.0925 0.112 Uiso 1 1 calc R . .
H7B H -0.2059 0.5641 0.0440 0.112 Uiso 1 1 calc R . .
H7C H -0.2433 0.5058 0.0868 0.112 Uiso 1 1 calc R . .
C8 C -0.0151(9) 0.8805(9) 0.0889(5) 0.046(4) Uani 1 1 d . . .
H8A H -0.0031 0.9262 0.1099 0.055 Uiso 1 1 calc R . .
H8B H 0.0001 0.9045 0.0586 0.055 Uiso 1 1 calc R . .
C9 C 0.0828(8) 0.8321(7) 0.0707(4) 0.033(3) Uani 1 1 d . . .
C10 C 0.0394(9) 0.8144(9) 0.1407(4) 0.045(4) Uani 1 1 d . . .
H10 H 0.0105 0.8156 0.1665 0.054 Uiso 1 1 calc R . .
C11 C 0.0899(9) 0.7845(9) 0.1387(5) 0.047(4) Uani 1 1 d . . .
H11 H 0.1042 0.7599 0.1622 0.056 Uiso 1 1 calc R . .
C12 C 0.1797(9) 0.7747(9) 0.0783(5) 0.054(4) Uani 1 1 d . . .
H12A H 0.2278 0.7973 0.0989 0.065 Uiso 1 1 calc R . .
H12B H 0.2001 0.8018 0.0491 0.065 Uiso 1 1 calc R . .
C13 C 0.1456(9) 0.6828(10) 0.0733(5) 0.047(4) Uani 1 1 d . . .
C14 C 0.2141(13) 0.6665(14) 0.0532(7) 0.086(7) Uani 1 1 d . . .
H14A H 0.2680 0.7045 0.0670 0.128 Uiso 1 1 calc R . .
H14B H 0.2178 0.6761 0.0211 0.128 Uiso 1 1 calc R . .
H14C H 0.1996 0.6088 0.0592 0.128 Uiso 1 1 calc R . .
C15 C 0.0687(12) 0.6444(13) 0.0451(7) 0.082(6) Uani 1 1 d . . .
H15A H 0.0566 0.5891 0.0352 0.123 Uiso 1 1 calc R . .
H15B H 0.0775 0.6798 0.0191 0.123 Uiso 1 1 calc R . .
H15C H 0.0216 0.6393 0.0625 0.123 Uiso 1 1 calc R . .
Br1 Br 0.9091(3) 0.3751(3) 0.8665(2) 0.1150(19) Uani 0.50 1 d P . .
Br2 Br 0.3333 0.6667 0.85963(8) 0.0574(7) Uani 1 3 d S . .
Br3 Br 0.0000 0.0000 0.0000 0.0898(15) Uani 1 6 d S . .

loop_
_atom_site_aniso_label
_atom_site_aniso_U_11
_atom_site_aniso_U_22
_atom_site_aniso_U_33
_atom_site_aniso_U_23
_atom_site_aniso_U_13
_atom_site_aniso_U_12
Au1 0.0413(3) 0.0431(3) 0.0253(2) 0.0100(2) 0.0070(2) 0.0241(3)
N1 0.037(6) 0.064(8) 0.030(7) 0.014(6) 0.004(5) 0.020(6)
N2 0.044(6) 0.041(6) 0.031(6) 0.014(5) 0.016(5) 0.026(5)
N3 0.052(6) 0.036(6) 0.023(6) 0.001(5) 0.010(5) 0.027(6)
N4 0.048(7) 0.045(6) 0.021(6) -0.008(5) -0.007(5) 0.025(6)
O1 0.067(7) 0.058(7) 0.031(6) 0.018(5) 0.007(5) 0.002(6)
O2 0.087(10) 0.081(9) 0.079(10) 0.016(7) 0.024(8) 0.054(8)
C1 0.051(9) 0.046(8) 0.027(7) 0.022(6) 0.011(6) 0.026(7)
C2 0.062(10) 0.071(11) 0.029(8) 0.024(7) 0.021(7) 0.041(9)
C3 0.055(9) 0.040(8) 0.034(8) 0.008(6) 0.018(7) 0.022(7)
C4 0.036(8) 0.093(13) 0.035(8) 0.018(8) 0.011(7) 0.025(8)
C5 0.056(10) 0.074(12) 0.041(10) 0.015(9) -0.013(8) 0.015(9)
C6 0.075(12) 0.062(12) 0.079(14) -0.008(10) -0.009(11) -0.011(10)
C7 0.089(13) 0.052(10) 0.064(10) 0.017(8) 0.005(10) 0.020(10)
C8 0.070(10) 0.042(8) 0.032(8) 0.000(6) 0.019(7) 0.033(8)
C9 0.037(7) 0.025(6) 0.036(7) -0.005(5) -0.005(6) 0.014(5)
C10 0.064(9) 0.056(9) 0.012(7) 0.004(6) 0.005(6) 0.028(8)
C11 0.055(9) 0.046(8) 0.039(9) 0.005(7) -0.002(7) 0.025(7)
C12 0.042(8) 0.058(10) 0.061(10) -0.003(8) 0.000(7) 0.024(7)
C13 0.039(8) 0.061(9) 0.044(9) -0.009(7) -0.004(7) 0.028(8)
C14 0.093(15) 0.127(18) 0.084(15) 0.001(12) 0.001(12) 0.091(15)
C15 0.071(12) 0.079(13) 0.110(17) -0.043(12) -0.012(11) 0.047(11)
Br1 0.102(4) 0.085(3) 0.168(6) 0.050(3) 0.034(4) 0.054(3)
Br2 0.0651(11) 0.0651(11) 0.0420(13) 0.000 0.000 0.0326(5)
Br3 0.094(2) 0.094(2) 0.081(3) 0.000 0.000 0.0470(11)

loop_
_atom_type_symbol
_atom_type_description
_atom_type_scat_dispersion_real
_atom_type_scat_dispersion_imag
_atom_type_scat_source
C C 0.0033 0.0016 'International Tables Vol C Tables 4.2.6.8 and 6.1.1.4'
H H 0.0000 0.0000 'International Tables Vol C Tables 4.2.6.8 and 6.1.1.4'
N N 0.0061 0.0033 'International Tables Vol C Tables 4.2.6.8 and 6.1.1.4'
O O 0.0106 0.0060 'International Tables Vol C Tables 4.2.6.8 and 6.1.1.4'
Br Br -0.2901 2.4595 'International Tables Vol C Tables 4.2.6.8 and 6.1.1.4'
Au Au -2.0133 8.8022 'International Tables Vol C Tables 4.2.6.8 and 6.1.1.4'

loop_
_geom_angle_atom_site_label_1
_geom_angle_atom_site_label_2
_geom_angle_atom_site_label_3
_geom_angle
_geom_angle_site_symmetry_1
_geom_angle_site_symmetry_3
_geom_angle_publ_flag
C9 Au1 C1 175.0(5) 6 . ?
C1 N1 C4 127.4(12) . . ?
C1 N1 C2 107.1(12) . . ?
C4 N1 C2 125.4(12) . . ?
C1 N2 C3 112.7(12) . . ?
C1 N2 C8 124.9(11) . . ?
C3 N2 C8 122.4(12) . . ?
C10 N3 C9 111.4(11) . . ?
C10 N3 C8 126.1(11) . . ?
C9 N3 C8 122.6(11) . . ?
C9 N4 C11 110.3(11) . . ?
C9 N4 C12 124.7(12) . . ?
C11 N4 C12 125.0(12) . . ?
N1 C1 N2 105.5(12) . . ?
N1 C1 Au1 124.8(11) . . ?
N2 C1 Au1 129.6(9) . . ?
C3 C2 N1 110.0(12) . . ?
C2 C3 N2 104.8(12) . . ?
N1 C4 C5 115.0(13) . . ?
O1 C5 C4 107.1(15) . . ?
O1 C5 C6 111.7(14) . . ?
C4 C5 C6 107.1(14) . . ?
O1 C5 C7 107.3(12) . . ?
C4 C5 C7 110.8(13) . . ?
C6 C5 C7 112.7(18) . . ?
N2 C8 N3 111.5(11) . . ?
N3 C9 N4 103.2(11) . . ?
N3 C9 Au1 130.3(9) . 6 ?
N4 C9 Au1 126.3(9) . 6 ?
C11 C10 N3 109.1(13) . . ?
C10 C11 N4 106.1(13) . . ?
N4 C12 C13 113.2(12) . . ?
O2 C13 C15 109.1(15) . . ?
O2 C13 C12 109.5(12) . . ?
C15 C13 C12 110.9(14) . . ?
O2 C13 C14 106.3(14) . . ?
C15 C13 C14 111.3(14) . . ?
C12 C13 C14 109.6(13) . . ?

loop_
_geom_bond_atom_site_label_1
_geom_bond_atom_site_label_2
_geom_bond_distance
_geom_bond_site_symmetry_2
_geom_bond_publ_flag
Au1 C9 2.030(13) 6 ?
Au1 C1 2.048(14) . ?
N1 C1 1.342(16) . ?
N1 C4 1.42(2) . ?
N1 C2 1.439(18) . ?
N2 C1 1.349(17) . ?
N2 C3 1.387(15) . ?
N2 C8 1.446(17) . ?
N3 C10 1.338(16) . ?
N3 C9 1.346(16) . ?
N3 C8 1.451(17) . ?
N4 C9 1.367(16) . ?
N4 C11 1.381(18) . ?
N4 C12 1.471(18) . ?
O1 C5 1.44(2) . ?
O2 C13 1.407(18) . ?
C2 C3 1.30(2) . ?
C4 C5 1.51(2) . ?
C5 C6 1.54(2) . ?
C5 C7 1.55(3) . ?
C9 Au1 2.030(13) 6 ?
C10 C11 1.306(19) . ?
C12 C13 1.50(2) . ?
C13 C15 1.50(2) . ?
C13 C14 1.57(2) . ?
Br1 Br1 2.404(14) 17_556 ?
